data_4133885
loop_
_publ_author_name
'Zhu, Tianyu'
'Sha, Ye'
'Adabi Firouzjaie, Horie'
'Peng, Xiong'
'Cha, Yujin'
'Dissanayake, D. M. M. Mevan'
'Smith, Mark D.'
'Vannucci, Aaron K.'
'Mustain, William Earl'
'Tang, Chuanbing'

_publ_section_title
;
 Rational Synthesis of Metallo-Cations Toward Redox- and Alkaline-Stable
 Metallo-Polyelectrolytes.
;
_journal_name_full 'Journal of the American Chemical Society'
_journal_paper_doi 10.1021/jacs.9b12051
_journal_year 2019
_chemical_formula_moiety 'C10 H10 Co F6 P'
_chemical_formula_sum 'C10 H10 Co F6 P'
_chemical_formula_weight 334.08
_space_group_crystal_system monoclinic
_space_group_IT_number 14
_space_group_name_Hall '-P 2ybc'
_space_group_name_H-M_alt 'P 1 21/c 1'
_atom_sites_solution_hydrogens geom
_atom_sites_solution_primary dual
_audit_creation_date 2019-02-28
_audit_creation_method
;
Olex2 1.2
(compiled 2018.05.29 svn.r3508 for OlexSys, GUI svn.r5506)
;
_cell_angle_alpha 90
_cell_angle_beta 96.293(3)
_cell_angle_gamma 90
_cell_formula_units_Z 4
_cell_length_a 13.2837(17)
_cell_length_b 9.1759(12)
_cell_length_c 9.2520(12)
_cell_measurement_reflns_used 4562
_cell_measurement_temperature 100(2)
_cell_measurement_theta_max 26.431
_cell_measurement_theta_min 2.703
_cell_volume 1120.9(3)
_computing_cell_refinement 'SAINT+ Ver. 8.38A (Bruker-AXS, 2016)'
_computing_data_collection 'Bruker APEX3 v2016.5-0 (Bruker, 2016)'
_computing_data_reduction 'SAINT+ Ver. 8.38A (Bruker-AXS, 2016)'
_computing_molecular_graphics 'Olex2 (Dolomanov et al., 2009)'
_computing_publication_material 'Olex2 (Dolomanov et al., 2009)'
_computing_structure_refinement 'XL (Sheldrick, 2008)'
_computing_structure_solution 'XT (Sheldrick, 2015)'
_diffrn_ambient_temperature 100(2)
_diffrn_detector 'Bruker PHOTON-100 area detector'
_diffrn_detector_area_resol_mean 10.4
_diffrn_detector_type 'CMOS area detector'
_diffrn_measured_fraction_theta_full 0.997
_diffrn_measured_fraction_theta_max 0.997
_diffrn_measurement_device 'three-circle diffractometer'
_diffrn_measurement_device_type 'Bruker D8 QUEST'
_diffrn_measurement_method '\w and \f scans'
_diffrn_radiation_monochromator 'mirror optics'
_diffrn_radiation_probe x-ray
_diffrn_radiation_type MoK\a
_diffrn_radiation_wavelength 0.71073
_diffrn_reflns_av_R_equivalents 0.0484
_diffrn_reflns_av_unetI/netI 0.0329
_diffrn_reflns_Laue_measured_fraction_full 0.997
_diffrn_reflns_Laue_measured_fraction_max 0.997
_diffrn_reflns_limit_h_max 16
_diffrn_reflns_limit_h_min -16
_diffrn_reflns_limit_k_max 11
_diffrn_reflns_limit_k_min -11
_diffrn_reflns_limit_l_max 10
_diffrn_reflns_limit_l_min -11
_diffrn_reflns_number 12519
_diffrn_reflns_point_group_measured_fraction_full 0.997
_diffrn_reflns_point_group_measured_fraction_max 0.997
_diffrn_reflns_theta_full 26.438
_diffrn_reflns_theta_max 26.438
_diffrn_reflns_theta_min 1.542
_diffrn_source 'microfocus sealed X-ray tube'
_diffrn_source_type 'Incoatec I\ms'
_diffrn_standards_number 0
_exptl_absorpt_coefficient_mu 1.731
_exptl_absorpt_correction_T_max 0.7454
_exptl_absorpt_correction_T_min 0.6624
_exptl_absorpt_correction_type multi-scan
_exptl_absorpt_process_details
;
SADABS-2016/2 (Bruker,2016/2) was used for absorption correction.
wR2(int) was 0.0755 before and 0.0481 after correction.
The Ratio of minimum to maximum transmission is 0.8887.
The \l/2 correction factor is Not present.
;
_exptl_crystal_colour yellow
_exptl_crystal_density_diffrn 1.980
_exptl_crystal_description plate
_exptl_crystal_F_000 664
_exptl_crystal_size_max 0.2
_exptl_crystal_size_mid 0.08
_exptl_crystal_size_min 0.02
_refine_diff_density_max 0.597
_refine_diff_density_min -0.424
_refine_diff_density_rms 0.083
_refine_ls_extinction_coef 0.0027(4)
_refine_ls_extinction_expression Fc^*^=kFc[1+0.001xFc^2^\l^3^/sin(2\q)]^-1/4^
_refine_ls_extinction_method 'SHELXL-2018/3 (Sheldrick 2018)'
_refine_ls_goodness_of_fit_ref 1.075
_refine_ls_hydrogen_treatment constr
_refine_ls_matrix_type full
_refine_ls_number_parameters 212
_refine_ls_number_reflns 2303
_refine_ls_number_restraints 0
_refine_ls_restrained_S_all 1.075
_refine_ls_R_factor_all 0.0570
_refine_ls_R_factor_gt 0.0368
_refine_ls_shift/su_max 0.000
_refine_ls_shift/su_mean 0.000
_refine_ls_structure_factor_coef Fsqd
_refine_ls_weighting_details 'w=1/[\s^2^(Fo^2^)+(0.0244P)^2^+2.4572P] where P=(Fo^2^+2Fc^2^)/3'
_refine_ls_weighting_scheme calc
_refine_ls_wR_factor_gt 0.0738
_refine_ls_wR_factor_ref 0.0806
_reflns_Friedel_coverage 0.000
_reflns_number_gt 1749
_reflns_number_total 2303
_reflns_threshold_expression 'I > 2\s(I)'
_cod_data_source_file ja9b12051_si_002.cif
_cod_data_source_block tycc
_cod_depositor_comments
;
The following automatic conversions were performed:

data item '_diffrn_radiation_probe' value 'X-ray' was changed to
'x-ray' in accordance with the
/home/data/users/saulius/crontab/automatic-downloads/rss-feeds/ACS/lib/dictionaries/cif_core.dic
dictionary named 'cif_core.dic' version 2.4.2 last updated on
2011-04-26.

Automatic conversion script
Id: cif_fix_values 7556 2019-12-06 15:28:31Z antanas 
;
_cod_database_code 4133885
_shelx_shelxl_version_number 2018/3
_shelx_space_group_comment
;
The symmetry employed for this shelxl refinement is uniquely defined
by the following loop, which should always be used as a source of
symmetry information in preference to the above space-group names.
They are only intended as comments.
;
_shelx_estimated_absorpt_t_max 0.966
_shelx_estimated_absorpt_t_min 0.723
_olex2_refinement_description
;
1. Fixed Uiso
 At 1.2 times of:
  All C(H) groups
2. Others
 Fixed Sof: C6A(0.5) H6A(0.5) C7A(0.5) H7A(0.5) C8A(0.5) H8A(0.5) C9A(0.5)
 H9A(0.5) C10A(0.5) H10A(0.5) C6B(0.5) H6B(0.5) C7B(0.5) H7B(0.5) C8B(0.5)
 H8B(0.5) C9B(0.5) H9B(0.5) C10B(0.5) H10B(0.5)
3.a Aromatic/amide H refined with riding coordinates:
 C1(H1), C2(H2), C3(H3), C4(H4), C5(H5), C6A(H6A), C7A(H7A), C8A(H8A),
 C9A(H9A), C10A(H10A), C6B(H6B), C7B(H7B), C8B(H8B), C9B(H9B), C10B(H10B)
;
_olex2_submission_special_instructions 'No special instructions were received'

loop_
_space_group_symop_operation_xyz
'x, y, z'
'-x, y+1/2, -z+1/2'
'-x, -y, -z'
'x, -y-1/2, z-1/2'

loop_
_atom_site_label
_atom_site_type_symbol
_atom_site_fract_x
_atom_site_fract_y
_atom_site_fract_z
_atom_site_U_iso_or_equiv
_atom_site_adp_type
_atom_site_occupancy
_atom_site_site_symmetry_order
_atom_site_calc_flag
_atom_site_refinement_flags_posn
_atom_site_refinement_flags_adp
_atom_site_refinement_flags_occupancy
_atom_site_disorder_assembly
_atom_site_disorder_group
Co1 Co 0.000000 0.000000 0.500000 0.00971(16) Uani 1 2 d S T P . .
C1 C 0.0445(3) 0.0855(4) 0.3151(4) 0.0298(9) Uani 1 1 d . . . . .
H1 H 0.003940 0.095211 0.224450 0.036 Uiso 1 1 calc R . . . .
C2 C 0.1054(3) -0.0347(4) 0.3608(4) 0.0260(8) Uani 1 1 d . . . . .
H2 H 0.113607 -0.120541 0.305931 0.031 Uiso 1 1 calc R . . . .
C3 C 0.1521(2) -0.0060(4) 0.5015(4) 0.0197(7) Uani 1 1 d . . . . .
H3 H 0.196743 -0.069643 0.558479 0.024 Uiso 1 1 calc R . . . .
C4 C 0.1215(2) 0.1329(4) 0.5436(4) 0.0218(7) Uani 1 1 d . . . . .
H4 H 0.142082 0.180114 0.633347 0.026 Uiso 1 1 calc R . . . .
C5 C 0.0547(3) 0.1893(4) 0.4283(4) 0.0271(9) Uani 1 1 d . . . . .
H5 H 0.022063 0.281437 0.427033 0.033 Uiso 1 1 calc R . . . .
Co2 Co 0.500000 1.000000 0.500000 0.00953(16) Uani 1 2 d S T P . .
C6A C 0.5014(9) 0.7778(10) 0.4898(11) 0.023(2) Uani 0.5 1 d . . . A 1
H6A H 0.482550 0.713050 0.562215 0.028 Uiso 0.5 1 calc R . . A 1
C7A C 0.5996(6) 0.8353(10) 0.4792(10) 0.0195(19) Uani 0.5 1 d . . . A 1
H7A H 0.658696 0.814733 0.543433 0.023 Uiso 0.5 1 calc R . . A 1
C8A C 0.5946(6) 0.9273(13) 0.3583(11) 0.016(2) Uani 0.5 1 d . . . A 1
H8A H 0.649891 0.979392 0.326439 0.019 Uiso 0.5 1 calc R . . A 1
C9A C 0.4920(7) 0.9304(10) 0.2901(9) 0.0183(18) Uani 0.5 1 d . . . A 1
H9A H 0.466093 0.984938 0.206995 0.022 Uiso 0.5 1 calc R . . A 1
C10A C 0.4381(11) 0.8348(15) 0.3733(17) 0.014(3) Uani 0.5 1 d . . . A 1
H10A H 0.368202 0.812303 0.352693 0.017 Uiso 0.5 1 calc R . . A 1
C6B C 0.4999(9) 0.7934(11) 0.4216(11) 0.020(2) Uani 0.5 1 d . . . A 2
H6B H 0.491728 0.706533 0.474974 0.023 Uiso 0.5 1 calc R . . A 2
C7B C 0.5948(8) 0.8633(12) 0.4049(13) 0.019(2) Uani 0.5 1 d . . . A 2
H7B H 0.660161 0.831643 0.444259 0.023 Uiso 0.5 1 calc R . . A 2
C8B C 0.5713(7) 0.9898(11) 0.3174(10) 0.0204(19) Uani 0.5 1 d . . . A 2
H8B H 0.619235 1.057936 0.288722 0.024 Uiso 0.5 1 calc R . . A 2
C9B C 0.4663(7) 0.9971(10) 0.2808(9) 0.0230(18) Uani 0.5 1 d . . . A 2
H9B H 0.431319 1.070458 0.222816 0.028 Uiso 0.5 1 calc R . . A 2
C10B C 0.4204(13) 0.8754(14) 0.3452(16) 0.015(3) Uani 0.5 1 d . . . A 2
H10B H 0.350095 0.853662 0.338234 0.018 Uiso 0.5 1 calc R . . A 2
P1 P 0.23734(7) 0.53231(9) 0.48279(9) 0.0191(2) Uani 1 1 d . . . . .
F1 F 0.22162(17) 0.3931(2) 0.3803(2) 0.0389(6) Uani 1 1 d . . . . .
F2 F 0.25283(19) 0.6722(2) 0.5851(2) 0.0416(6) Uani 1 1 d . . . . .
F3 F 0.11707(16) 0.5393(3) 0.4924(2) 0.0358(5) Uani 1 1 d . . . . .
F4 F 0.25054(18) 0.4295(2) 0.6227(2) 0.0387(6) Uani 1 1 d . . . . .
F5 F 0.35698(15) 0.5245(2) 0.4727(2) 0.0273(5) Uani 1 1 d . . . . .
F6 F 0.22398(16) 0.6358(2) 0.3422(2) 0.0362(6) Uani 1 1 d . . . . .

loop_
_atom_site_aniso_label
_atom_site_aniso_U_11
_atom_site_aniso_U_22
_atom_site_aniso_U_33
_atom_site_aniso_U_23
_atom_site_aniso_U_13
_atom_site_aniso_U_12
Co1 0.0108(3) 0.0087(3) 0.0098(3) 0.0011(2) 0.0016(2) -0.0016(2)
C1 0.0228(19) 0.049(3) 0.0171(19) 0.0124(17) -0.0005(14) -0.0156(17)
C2 0.0257(18) 0.027(2) 0.028(2) -0.0110(16) 0.0193(15) -0.0127(15)
C3 0.0071(13) 0.0222(17) 0.0302(18) 0.0122(16) 0.0039(12) -0.0011(13)
C4 0.0220(18) 0.0260(19) 0.0186(17) -0.0057(15) 0.0069(13) -0.0169(15)
C5 0.0217(18) 0.0129(17) 0.049(3) 0.0138(17) 0.0148(17) -0.0018(14)
Co2 0.0112(3) 0.0099(3) 0.0075(3) 0.0004(2) 0.0009(2) -0.0017(2)
C6A 0.040(5) 0.007(4) 0.022(5) -0.003(5) 0.000(5) -0.002(3)
C7A 0.017(4) 0.020(5) 0.020(5) -0.006(4) -0.003(4) 0.010(3)
C8A 0.006(4) 0.021(8) 0.020(7) -0.012(5) 0.001(4) -0.001(5)
C9A 0.020(5) 0.026(5) 0.009(4) 0.001(4) -0.002(3) 0.004(4)
C10A 0.011(7) 0.007(6) 0.023(7) -0.003(4) -0.009(5) 0.004(4)
C6B 0.028(5) 0.013(4) 0.020(5) -0.005(4) 0.008(6) -0.005(4)
C7B 0.024(5) 0.012(6) 0.022(7) -0.001(5) 0.008(5) 0.002(4)
C8B 0.031(5) 0.020(5) 0.011(4) -0.002(4) 0.005(3) -0.001(4)
C9B 0.028(5) 0.023(5) 0.016(4) 0.002(4) -0.001(3) 0.001(4)
C10B 0.015(6) 0.017(7) 0.011(6) -0.010(5) -0.004(4) 0.005(5)
P1 0.0344(5) 0.0126(4) 0.0104(4) -0.0007(3) 0.0039(3) -0.0043(4)
F1 0.0505(14) 0.0291(12) 0.0413(14) -0.0229(11) 0.0236(11) -0.0218(10)
F2 0.0697(17) 0.0187(11) 0.0308(13) -0.0126(10) -0.0198(11) 0.0121(11)
F3 0.0356(12) 0.0460(14) 0.0276(12) 0.0009(10) 0.0121(9) 0.0036(10)
F4 0.0610(15) 0.0321(13) 0.0279(13) 0.0187(10) 0.0270(11) 0.0221(11)
F5 0.0326(11) 0.0302(12) 0.0187(10) 0.0029(9) 0.0017(8) -0.0100(9)
F6 0.0439(13) 0.0433(14) 0.0189(11) 0.0178(10) -0.0082(9) -0.0151(11)

loop_
_atom_type_symbol
_atom_type_description
_atom_type_scat_dispersion_real
_atom_type_scat_dispersion_imag
_atom_type_scat_source
C C 0.0033 0.0016 'International Tables Vol C Tables 4.2.6.8 and 6.1.1.4'
H H 0.0000 0.0000 'International Tables Vol C Tables 4.2.6.8 and 6.1.1.4'
Co Co 0.3494 0.9721 'International Tables Vol C Tables 4.2.6.8 and 6.1.1.4'
F F 0.0171 0.0103 'International Tables Vol C Tables 4.2.6.8 and 6.1.1.4'
P P 0.1023 0.0942 'International Tables Vol C Tables 4.2.6.8 and 6.1.1.4'

loop_
_geom_angle_atom_site_label_1
_geom_angle_atom_site_label_2
_geom_angle_atom_site_label_3
_geom_angle
_geom_angle_site_symmetry_1
_geom_angle_site_symmetry_3
C1 Co1 C1 180.0 3_556 .
C1 Co1 C2 40.53(15) 3_556 3_556
C1 Co1 C2 139.47(15) . 3_556
C1 Co1 C2 40.53(15) . .
C1 Co1 C2 139.48(15) 3_556 .
C2 Co1 C2 180.0 3_556 .
C3 Co1 C1 68.42(14) 3_556 3_556
C3 Co1 C1 68.42(14) . .
C3 Co1 C1 111.58(14) . 3_556
C3 Co1 C1 111.58(14) 3_556 .
C3 Co1 C2 139.43(14) . 3_556
C3 Co1 C2 40.57(14) . .
C3 Co1 C2 40.57(14) 3_556 3_556
C3 Co1 C2 139.43(14) 3_556 .
C3 Co1 C3 180.0 . 3_556
C3 Co1 C4 40.65(14) 3_556 3_556
C3 Co1 C4 139.35(14) . 3_556
C3 Co1 C4 40.65(14) . .
C3 Co1 C4 139.35(14) 3_556 .
C3 Co1 C5 68.31(13) 3_556 3_556
C3 Co1 C5 68.31(13) . .
C3 Co1 C5 111.69(13) 3_556 .
C3 Co1 C5 111.69(13) . 3_556
C4 Co1 C1 111.37(14) . 3_556
C4 Co1 C1 68.63(14) 3_556 3_556
C4 Co1 C1 111.37(14) 3_556 .
C4 Co1 C1 68.63(14) . .
C4 Co1 C2 111.67(13) . 3_556
C4 Co1 C2 68.33(13) . .
C4 Co1 C2 111.67(13) 3_556 .
C4 Co1 C2 68.33(13) 3_556 3_556
C4 Co1 C4 180.0 . 3_556
C5 Co1 C1 139.24(16) . 3_556
C5 Co1 C1 40.76(16) 3_556 3_556
C5 Co1 C1 139.24(16) 3_556 .
C5 Co1 C1 40.76(16) . .
C5 Co1 C2 111.81(15) . 3_556
C5 Co1 C2 68.19(15) . .
C5 Co1 C2 68.19(15) 3_556 3_556
C5 Co1 C2 111.81(15) 3_556 .
C5 Co1 C4 139.29(14) . 3_556
C5 Co1 C4 139.29(14) 3_556 .
C5 Co1 C4 40.71(14) . .
C5 Co1 C4 40.71(14) 3_556 3_556
C5 Co1 C5 180.0 . 3_556
Co1 C1 H1 126.2 . .
C2 C1 Co1 69.75(19) . .
C2 C1 H1 126.2 . .
C2 C1 C5 107.5(3) . .
C5 C1 Co1 69.37(19) . .
C5 C1 H1 126.2 . .
Co1 C2 H2 126.6 . .
C1 C2 Co1 69.73(19) . .
C1 C2 H2 125.9 . .
C3 C2 Co1 69.36(18) . .
C3 C2 C1 108.3(3) . .
C3 C2 H2 125.9 . .
Co1 C3 H3 125.7 . .
C2 C3 Co1 70.07(18) . .
C2 C3 H3 125.8 . .
C2 C3 C4 108.4(3) . .
C4 C3 Co1 69.98(18) . .
C4 C3 H3 125.8 . .
Co1 C4 H4 126.5 . .
C3 C4 Co1 69.37(17) . .
C3 C4 H4 126.3 . .
C3 C4 C5 107.5(3) . .
C5 C4 Co1 69.44(18) . .
C5 C4 H4 126.3 . .
Co1 C5 H5 126.1 . .
C1 C5 Co1 69.9(2) . .
C1 C5 H5 125.8 . .
C4 C5 Co1 69.85(18) . .
C4 C5 C1 108.4(3) . .
C4 C5 H5 125.8 . .
C6A Co2 C6A 180.0 3_676 .
C6A Co2 C7B 50.0(4) 3_676 3_676
C6A Co2 C7B 130.0(4) . 3_676
C7A Co2 C6A 40.8(4) . .
C7A Co2 C6A 139.2(4) 3_676 .
C7A Co2 C6A 40.8(4) 3_676 3_676
C7A Co2 C6A 139.2(4) . 3_676
C7A Co2 C7A 180.0 3_676 .
C7A Co2 C9A 110.9(3) . 3_676
C7A Co2 C9A 69.1(3) 3_676 3_676
C7A Co2 C9A 110.9(3) 3_676 .
C7A Co2 C9A 69.1(3) . .
C7A Co2 C10A 67.5(4) . .
C7A Co2 C10A 112.5(4) 3_676 .
C7A Co2 C10A 112.5(4) . 3_676
C7A Co2 C10A 67.5(4) 3_676 3_676
C7A Co2 C7B 159.4(3) . 3_676
C7A Co2 C7B 20.6(3) 3_676 3_676
C7A Co2 C10B 79.0(4) 3_676 3_676
C7A Co2 C10B 101.0(4) . 3_676
C8A Co2 C6A 111.6(5) 3_676 .
C8A Co2 C6A 111.6(5) . 3_676
C8A Co2 C6A 68.4(5) . .
C8A Co2 C6A 68.4(5) 3_676 3_676
C8A Co2 C7A 40.3(4) 3_676 3_676
C8A Co2 C7A 139.7(4) 3_676 .
C8A Co2 C7A 40.3(4) . .
C8A Co2 C7A 139.7(4) . 3_676
C8A Co2 C8A 180.0 3_676 .
C8A Co2 C9A 41.5(3) . .
C8A Co2 C9A 41.5(3) 3_676 3_676
C8A Co2 C9A 138.5(3) 3_676 .
C8A Co2 C9A 138.5(3) . 3_676
C8A Co2 C10A 67.8(5) 3_676 3_676
C8A Co2 C10A 112.2(5) 3_676 .
C8A Co2 C10A 112.2(5) . 3_676
C8A Co2 C10A 67.8(5) . .
C8A Co2 C6B 55.8(4) 3_676 3_676
C8A Co2 C6B 124.2(4) . 3_676
C8A Co2 C7B 20.6(3) 3_676 3_676
C8A Co2 C7B 159.4(3) . 3_676
C8A Co2 C8B 20.9(3) 3_676 3_676
C8A Co2 C8B 159.1(3) . 3_676
C8A Co2 C9B 55.5(4) 3_676 3_676
C8A Co2 C9B 124.5(4) . 3_676
C8A Co2 C10B 109.2(5) . 3_676
C8A Co2 C10B 70.8(5) 3_676 3_676
C9A Co2 C6A 111.0(4) . 3_676
C9A Co2 C6A 69.0(4) . .
C9A Co2 C6A 69.0(4) 3_676 3_676
C9A Co2 C6A 111.0(4) 3_676 .
C9A Co2 C9A 180.0 . 3_676
C9A Co2 C7B 129.3(4) . 3_676
C9A Co2 C7B 50.7(4) 3_676 3_676
C10A Co2 C6A 140.0(4) 3_676 .
C10A Co2 C6A 140.0(4) . 3_676
C10A Co2 C6A 40.0(4) . .
C10A Co2 C6A 40.0(4) 3_676 3_676
C10A Co2 C9A 139.4(5) . 3_676
C10A Co2 C9A 139.4(5) 3_676 .
C10A Co2 C9A 40.6(5) 3_676 3_676
C10A Co2 C9A 40.6(5) . .
C10A Co2 C10A 180.0 3_676 .
C10A Co2 C7B 118.5(5) . 3_676
C10A Co2 C7B 61.5(5) 3_676 3_676
C10A Co2 C10B 165.9(4) . 3_676
C10A Co2 C10B 14.1(4) 3_676 3_676
C6B Co2 C6B 180.0 3_676 .
C6B Co2 C7B 138.7(4) 3_676 .
C6B Co2 C7B 41.3(4) . .
C6B Co2 C10B 40.9(4) . .
C6B Co2 C10B 40.9(4) 3_676 3_676
C6B Co2 C10B 139.1(4) . 3_676
C6B Co2 C10B 139.1(4) 3_676 .
C8B Co2 C6B 111.0(4) 3_676 .
C8B Co2 C6B 69.0(4) . .
C8B Co2 C7B 41.1(3) . .
C8B Co2 C7B 138.9(3) 3_676 .
C8B Co2 C9B 139.6(4) 3_676 .
C8B Co2 C9B 40.4(4) . .
C8B Co2 C10B 111.0(6) 3_676 .
C8B Co2 C10B 111.0(6) . 3_676
C8B Co2 C10B 69.0(6) 3_676 3_676
C8B Co2 C10B 69.0(6) . .
C9B Co2 C6B 111.2(4) 3_676 .
C9B Co2 C6B 68.8(4) . .
C9B Co2 C7B 68.9(4) . .
C9B Co2 C7B 111.1(4) 3_676 .
C9B Co2 C9B 180.0 3_676 .
C9B Co2 C10B 41.3(5) . .
C9B Co2 C10B 138.7(5) 3_676 .
C9B Co2 C10B 41.3(5) 3_676 3_676
C9B Co2 C10B 138.7(5) . 3_676
C10B Co2 C7B 69.5(5) . .
C10B Co2 C7B 110.5(5) 3_676 .
C10B Co2 C10B 180.0 . 3_676
Co2 C6A H6A 126.0 . .
C7A C6A Co2 69.2(5) . .
C7A C6A H6A 126.6 . .
C10A C6A Co2 69.7(8) . .
C10A C6A H6A 126.6 . .
C10A C6A C7A 106.8(10) . .
Co2 C7A H7A 126.2 . .
C6A C7A Co2 69.9(5) . .
C6A C7A H7A 125.8 . .
C8A C7A Co2 69.6(5) . .
C8A C7A C6A 108.4(8) . .
C8A C7A H7A 125.8 . .
Co2 C8A H8A 126.2 . .
C7A C8A Co2 70.1(6) . .
C7A C8A H8A 125.6 . .
C7A C8A C9A 108.9(9) . .
C9A C8A Co2 69.7(5) . .
C9A C8A H8A 125.6 . .
Co2 C9A H9A 125.7 . .
C8A C9A Co2 68.9(5) . .
C8A C9A H9A 127.4 . .
C10A C9A Co2 69.6(7) . .
C10A C9A C8A 105.1(9) . .
C10A C9A H9A 127.4 . .
Co2 C10A H10A 127.0 . .
C6A C10A Co2 70.3(8) . .
C6A C10A C9A 110.8(12) . .
C6A C10A H10A 124.6 . .
C9A C10A Co2 69.8(7) . .
C9A C10A H10A 124.6 . .
Co2 C6B H6B 126.4 . .
C7B C6B Co2 69.8(6) . .
C7B C6B H6B 125.6 . .
C10B C6B Co2 69.8(8) . .
C10B C6B H6B 125.6 . .
C10B C6B C7B 108.9(12) . .
Co2 C7B H7B 127.1 . .
C6B C7B Co2 68.8(6) . .
C6B C7B H7B 126.7 . .
C8B C7B Co2 68.9(6) . .
C8B C7B C6B 106.5(10) . .
C8B C7B H7B 126.7 . .
Co2 C8B H8B 126.2 . .
C7B C8B Co2 70.0(6) . .
C7B C8B H8B 125.5 . .
C9B C8B Co2 69.8(5) . .
C9B C8B C7B 108.9(9) . .
C9B C8B H8B 125.5 . .
Co2 C9B H9B 126.5 . .
C8B C9B Co2 69.8(5) . .
C8B C9B H9B 125.7 . .
C8B C9B C10B 108.7(9) . .
C10B C9B Co2 69.6(7) . .
C10B C9B H9B 125.7 . .
Co2 C10B H10B 126.6 . .
C6B C10B Co2 69.3(7) . .
C6B C10B C9B 107.0(13) . .
C6B C10B H10B 126.5 . .
C9B C10B Co2 69.1(7) . .
C9B C10B H10B 126.5 . .
F1 P1 F2 179.78(15) . .
F1 P1 F3 89.94(12) . .
F1 P1 F4 90.27(13) . .
F1 P1 F5 89.74(12) . .
F1 P1 F6 89.78(13) . .
F2 P1 F3 89.96(13) . .
F2 P1 F4 89.93(12) . .
F2 P1 F5 90.36(12) . .
F2 P1 F6 90.02(12) . .
F4 P1 F3 90.02(12) . .
F4 P1 F5 89.95(11) . .
F4 P1 F6 179.93(16) . .
F5 P1 F3 179.68(13) . .
F5 P1 F6 90.10(11) . .
F6 P1 F3 89.93(12) . .

loop_
_geom_bond_atom_site_label_1
_geom_bond_atom_site_label_2
_geom_bond_distance
_geom_bond_site_symmetry_2
Co1 C1 2.029(3) 3_556
Co1 C1 2.029(3) .
Co1 C2 2.029(3) 3_556
Co1 C2 2.029(3) .
Co1 C3 2.020(3) .
Co1 C3 2.020(3) 3_556
Co1 C4 2.028(3) .
Co1 C4 2.028(3) 3_556
Co1 C5 2.022(3) 3_556
Co1 C5 2.022(3) .
C1 H1 0.9500 .
C1 C2 1.405(5) .
C1 C5 1.411(5) .
C2 H2 0.9500 .
C2 C3 1.404(5) .
C3 H3 0.9500 .
C3 C4 1.406(5) .
C4 H4 0.9500 .
C4 C5 1.409(5) .
C5 H5 0.9500 .
Co2 C6A 2.041(10) 3_676
Co2 C6A 2.041(10) .
Co2 C7A 2.031(8) 3_676
Co2 C7A 2.031(8) .
Co2 C8A 2.025(9) .
Co2 C8A 2.025(9) 3_676
Co2 C9A 2.036(8) 3_676
Co2 C9A 2.036(8) .
Co2 C10A 2.034(16) 3_676
Co2 C10A 2.034(16) .
Co2 C6B 2.030(10) 3_676
Co2 C6B 2.030(10) .
Co2 C7B 2.043(10) .
Co2 C7B 2.043(10) 3_676
Co2 C8B 2.028(9) .
Co2 C8B 2.028(9) 3_676
Co2 C9B 2.029(8) .
Co2 C9B 2.029(8) 3_676
Co2 C10B 2.036(16) 3_676
Co2 C10B 2.036(16) .
C6A H6A 0.9500 .
C6A C7A 1.420(14) .
C6A C10A 1.394(14) .
C7A H7A 0.9500 .
C7A C8A 1.397(13) .
C8A H8A 0.9500 .
C8A C9A 1.438(12) .
C9A H9A 0.9500 .
C9A C10A 1.413(19) .
C10A H10A 0.9500 .
C6B H6B 0.9500 .
C6B C7B 1.437(14) .
C6B C10B 1.420(13) .
C7B H7B 0.9500 .
C7B C8B 1.430(12) .
C8B H8B 0.9500 .
C8B C9B 1.401(13) .
C9B H9B 0.9500 .
C9B C10B 1.434(18) .
C10B H10B 0.9500 .
P1 F1 1.591(2) .
P1 F2 1.595(2) .
P1 F3 1.611(2) .
P1 F4 1.596(2) .
P1 F5 1.604(2) .
P1 F6 1.605(2) .

loop_
_geom_torsion_atom_site_label_1
_geom_torsion_atom_site_label_2
_geom_torsion_atom_site_label_3
_geom_torsion_atom_site_label_4
_geom_torsion
Co1 C1 C2 C3 -58.8(2)
Co1 C1 C5 C4 59.4(2)
Co1 C2 C3 C4 -59.7(2)
Co1 C3 C4 C5 -59.2(2)
Co1 C4 C5 C1 -59.4(2)
C1 C2 C3 Co1 59.1(2)
C1 C2 C3 C4 -0.7(4)
C2 C1 C5 Co1 -59.6(2)
C2 C1 C5 C4 -0.1(4)
C2 C3 C4 Co1 59.8(2)
C2 C3 C4 C5 0.6(4)
C3 C4 C5 Co1 59.2(2)
C3 C4 C5 C1 -0.3(4)
C5 C1 C2 Co1 59.3(2)
C5 C1 C2 C3 0.5(4)
Co2 C6A C7A C8A -59.2(6)
Co2 C6A C10A C9A 58.0(9)
Co2 C7A C8A C9A -59.1(6)
Co2 C8A C9A C10A -60.6(8)
Co2 C9A C10A C6A -58.3(10)
Co2 C6B C7B C8B -58.8(8)
Co2 C6B C10B C9B 59.1(9)
Co2 C7B C8B C9B -59.2(7)
Co2 C8B C9B C10B -58.9(8)
Co2 C9B C10B C6B -59.2(9)
C6A C7A C8A Co2 59.4(6)
C6A C7A C8A C9A 0.3(10)
C7A C6A C10A Co2 -59.6(7)
C7A C6A C10A C9A -1.6(14)
C7A C8A C9A Co2 59.3(6)
C7A C8A C9A C10A -1.2(11)
C8A C9A C10A Co2 60.1(6)
C8A C9A C10A C6A 1.7(14)
C10A C6A C7A Co2 59.9(9)
C10A C6A C7A C8A 0.7(12)
C6B C7B C8B Co2 58.8(7)
C6B C7B C8B C9B -0.4(13)
C7B C6B C10B Co2 -59.1(8)
C7B C6B C10B C9B 0.0(14)
C7B C8B C9B Co2 59.3(8)
C7B C8B C9B C10B 0.4(13)
C8B C9B C10B Co2 59.0(7)
C8B C9B C10B C6B -0.2(14)
C10B C6B C7B Co2 59.0(9)
C10B C6B C7B C8B 0.3(14)
